data_2240162
loop_
_publ_author_name
'Furukawa, Wataru'
'Takehara, Munenori'
'Inoue, Yoshinori'
'Kitamura, Chitoshi'

_publ_section_title
;
 Crystal structure of 2-bromo-1,4-dihydroxy-9,10-anthraquinone
;
_journal_coeditor_code HB7282
_journal_issue 10
_journal_name_full 'Acta Crystallographica Section E'
_journal_page_first o1130
_journal_paper_doi 10.1107/S1600536814020996
_journal_volume 70
_journal_year 2014
_chemical_formula_iupac 'C14 H7 Br O4'
_chemical_formula_moiety 'C14 H7 Br O4'
_chemical_formula_sum 'C14 H7 Br O4'
_chemical_formula_weight 319.11
_chemical_melting_point 485
_chemical_name_systematic
;
2-Bromo-1,4-dihydroxy-9,10-anthraquinone
;
_space_group_IT_number 29
_symmetry_cell_setting orthorhombic
_symmetry_space_group_name_Hall 'P 2c -2ac'
_symmetry_space_group_name_H-M 'P c a 21'
_atom_sites_solution_hydrogens mixed
_atom_sites_solution_primary direct
_audit_creation_method WinGX
_cell_angle_alpha 90
_cell_angle_beta 90
_cell_angle_gamma 90
_cell_formula_units_Z 4
_cell_length_a 18.977(3)
_cell_length_b 3.7811(4)
_cell_length_c 15.5047(18)
_cell_measurement_reflns_used 12445
_cell_measurement_temperature 200
_cell_measurement_theta_max 27.54
_cell_measurement_theta_min 3.39
_cell_volume 1112.5(2)
_computing_cell_refinement
;
PROCESS-AUTO (Rigaku, 1998)
;
_computing_data_collection
;
PROCESS-AUTO (Rigaku, 1998)
;
_computing_data_reduction
;
PROCESS-AUTO (Rigaku, 1998)
;
_computing_molecular_graphics
;
Mercury (Macrae et al, 2008)
;
_computing_publication_material
;
WinGX (Farrugia, 2012)
;
_computing_structure_refinement
;
SHELXL-2013 (Sheldrick, 2008)
;
_computing_structure_solution
;
SIR2004 (Burla <i>et al.</i>,  2005)
;
_diffrn_ambient_temperature 200
_diffrn_detector_area_resol_mean 10
_diffrn_measured_fraction_theta_full 0.994
_diffrn_measured_fraction_theta_max 0.993
_diffrn_measurement_device_type 'Rigaku R-AXIS RAPID'
_diffrn_measurement_method \w
_diffrn_radiation_monochromator graphite
_diffrn_radiation_type MoK\a
_diffrn_radiation_wavelength 0.71073
_diffrn_reflns_av_R_equivalents 0.0909
_diffrn_reflns_limit_h_max 24
_diffrn_reflns_limit_h_min -24
_diffrn_reflns_limit_k_max 4
_diffrn_reflns_limit_k_min -4
_diffrn_reflns_limit_l_max 20
_diffrn_reflns_limit_l_min -20
_diffrn_reflns_number 15045
_diffrn_reflns_theta_full 25.242
_diffrn_reflns_theta_max 27.479
_diffrn_reflns_theta_min 3.394
_diffrn_standards_number 0
_exptl_absorpt_coefficient_mu 3.702
_exptl_absorpt_correction_T_max 0.912
_exptl_absorpt_correction_T_min 0.322
_exptl_absorpt_correction_type numerical
_exptl_absorpt_process_details
;
(<i>NUMABS</i>; Higashi, 1999)
;
_exptl_crystal_colour red
_exptl_crystal_density_diffrn 1.905
_exptl_crystal_density_method 'not measured'
_exptl_crystal_description platelet
_exptl_crystal_F_000 632
_exptl_crystal_size_max 0.5
_exptl_crystal_size_mid 0.4
_exptl_crystal_size_min 0.05
_refine_diff_density_max 0.845
_refine_diff_density_min -1.358
_refine_ls_abs_structure_details
;
Flack <i>x</i> determined using 846 quotients
[(<i>I</i>^+^)-(<i>I</i>^-^)]/[(<i>I</i>^+^)+(<i>I</i>^-^)]
(Parsons & Flack, 2004)
;
_refine_ls_abs_structure_Flack 0.000(11)
_refine_ls_extinction_coef 0.017(2)
_refine_ls_extinction_expression Fc^*^=kFc[1+0.001xFc^2^\l^3^/sin(2\q)]^-1/4^
_refine_ls_extinction_method SHELXL
_refine_ls_goodness_of_fit_ref 1.11
_refine_ls_hydrogen_treatment mixed
_refine_ls_matrix_type full
_refine_ls_number_constraints 0
_refine_ls_number_parameters 179
_refine_ls_number_reflns 2476
_refine_ls_number_restraints 1
_refine_ls_restrained_S_all 1.11
_refine_ls_R_factor_all 0.0659
_refine_ls_R_factor_gt 0.0574
_refine_ls_shift/su_max 0.001
_refine_ls_shift/su_mean 0
_refine_ls_structure_factor_coef Fsqd
_refine_ls_weighting_details 'w=1/[\s^2^(Fo^2^)+(0.0171P)^2^+1.2737P] where P=(Fo^2^+2Fc^2^)/3'
_refine_ls_weighting_scheme calc
_refine_ls_wR_factor_gt 0.095
_refine_ls_wR_factor_ref 0.0985
_reflns_number_gt 2103
_reflns_number_total 2476
_reflns_threshold_expression 'I > 2\s(I)'
_cod_data_source_file hb7282sup1.cif
_cod_data_source_block I
_cod_database_code 2240162
_cod_database_fobs_code 2240162

loop_
_symmetry_equiv_pos_as_xyz
'x, y, z'
'-x, -y, z+1/2'
'-x+1/2, y, z+1/2'
'x+1/2, -y, z'

loop_
_atom_site_type_symbol
_atom_site_label
_atom_site_fract_x
_atom_site_fract_y
_atom_site_fract_z
_atom_site_U_iso_or_equiv
_atom_site_adp_type
_atom_site_calc_flag
_atom_site_occupancy
Br Br1 -0.12607(3) 0.68820(18) 0.29479(9) 0.0301(2) Uani d 1
O O1 -0.0661(3) 0.3974(18) 0.4573(4) 0.0354(15) Uani d 1
O O2 0.1215(3) 0.3132(19) 0.1883(4) 0.0381(15) Uani d 1
O O3 0.2118(2) 0.0436(14) 0.2927(4) 0.0350(11) Uani d 1
O O4 0.0247(3) 0.1085(17) 0.5543(3) 0.0361(15) Uani d 1
C C1 -0.0179(4) 0.373(2) 0.3944(5) 0.0242(16) Uani d 1
C C2 -0.0352(4) 0.4934(18) 0.3106(5) 0.0258(17) Uani d 1
C C3 0.0105(4) 0.476(2) 0.2437(5) 0.0259(17) Uani d 1
H H3 -0.0024 0.5634 0.1885 0.031 Uiso calc 1
C C4 0.0786(5) 0.325(2) 0.2576(5) 0.0262(18) Uani d 1
C C5 0.0979(4) 0.209(2) 0.3392(5) 0.0222(17) Uani d 1
C C6 0.1685(4) 0.061(2) 0.3529(5) 0.0271(17) Uani d 1
C C7 0.1876(4) -0.062(2) 0.4400(5) 0.0236(15) Uani d 1
C C8 0.2550(4) -0.196(2) 0.4556(5) 0.0280(17) Uani d 1
H H8 0.2885 -0.2062 0.4101 0.034 Uiso calc 1
C C9 0.2731(4) -0.312(2) 0.5369(6) 0.0304(18) Uani d 1
H H9 0.319 -0.4027 0.5471 0.037 Uiso calc 1
C C10 0.2248(5) -0.299(2) 0.6038(6) 0.0310(19) Uani d 1
H H10 0.2378 -0.3771 0.6598 0.037 Uiso calc 1
C C11 0.1572(4) -0.171(2) 0.5885(5) 0.0282(17) Uani d 1
H H11 0.1239 -0.1641 0.6342 0.034 Uiso calc 1
C C12 0.1385(4) -0.054(2) 0.5078(5) 0.0228(16) Uani d 1
C C13 0.0675(4) 0.0989(19) 0.4941(5) 0.0234(15) Uani d 1
C C14 0.0487(4) 0.2263(19) 0.4077(5) 0.0226(15) Uani d 1
H H1 -0.051(5) 0.30(2) 0.499(6) 0.034 Uiso d 1
H H2 0.164(5) 0.20(2) 0.212(6) 0.034 Uiso d 1

loop_
_atom_site_aniso_label
_atom_site_aniso_U_11
_atom_site_aniso_U_22
_atom_site_aniso_U_33
_atom_site_aniso_U_12
_atom_site_aniso_U_13
_atom_site_aniso_U_23
Br1 0.0287(4) 0.0284(4) 0.0332(4) 0.0024(3) -0.0052(4) 0.0010(8)
O1 0.030(3) 0.052(4) 0.024(3) 0.008(3) 0.002(2) 0.003(3)
O2 0.033(3) 0.061(4) 0.021(3) 0.002(3) 0.006(2) 0.007(3)
O3 0.031(3) 0.048(3) 0.025(2) 0.003(2) 0.006(3) 0.000(5)
O4 0.032(4) 0.055(5) 0.022(3) 0.007(3) 0.006(2) 0.003(3)
C1 0.025(4) 0.026(5) 0.021(3) -0.004(3) 0.000(3) -0.003(4)
C2 0.029(4) 0.021(4) 0.028(5) -0.002(2) -0.004(3) 0.001(4)
C3 0.038(5) 0.017(4) 0.023(4) -0.002(3) 0.001(3) 0.007(3)
C4 0.027(5) 0.028(5) 0.023(4) -0.003(3) 0.003(3) 0.007(4)
C5 0.025(4) 0.018(4) 0.023(4) -0.002(3) 0.003(3) 0.002(4)
C6 0.030(4) 0.025(4) 0.026(4) -0.002(3) 0.001(3) -0.003(4)
C7 0.025(4) 0.021(4) 0.025(4) -0.003(3) 0.002(3) -0.005(3)
C8 0.025(4) 0.028(4) 0.031(4) 0.000(3) 0.003(3) 0.004(4)
C9 0.022(4) 0.031(4) 0.039(5) 0.001(3) -0.003(4) 0.002(5)
C10 0.034(5) 0.030(5) 0.029(4) -0.001(3) -0.005(4) 0.006(5)
C11 0.029(4) 0.031(4) 0.024(4) 0.000(3) 0.000(3) -0.002(4)
C12 0.030(4) 0.017(4) 0.022(4) -0.002(3) 0.001(3) 0.002(3)
C13 0.030(4) 0.022(4) 0.019(3) -0.002(3) 0.000(3) -0.001(3)
C14 0.026(4) 0.021(4) 0.020(3) -0.001(3) 0.001(3) -0.002(3)

loop_
_atom_type_symbol
_atom_type_description
_atom_type_scat_dispersion_real
_atom_type_scat_dispersion_imag
_atom_type_scat_source
C C 0.0033 0.0016 'International Tables Vol C Tables 4.2.6.8 and 6.1.1.4'
H H 0 0 'International Tables Vol C Tables 4.2.6.8 and 6.1.1.4'
Br Br -0.2901 2.4595 'International Tables Vol C Tables 4.2.6.8 and 6.1.1.4'
O O 0.0106 0.006 'International Tables Vol C Tables 4.2.6.8 and 6.1.1.4'

loop_
_geom_angle_atom_site_label_1
_geom_angle_atom_site_label_2
_geom_angle_atom_site_label_3
_geom_angle
C1 O1 H1 108(7)
C4 O2 H2 102(5)
O1 C1 C14 122.5(7)
O1 C1 C2 119.2(7)
C14 C1 C2 118.3(7)
C3 C2 C1 122.6(7)
C3 C2 Br1 120.2(6)
C1 C2 Br1 117.1(5)
C2 C3 C4 118.8(7)
C2 C3 H3 120.6
C4 C3 H3 120.6
O2 C4 C5 123.9(8)
O2 C4 C3 116.0(7)
C5 C4 C3 120.2(7)
C4 C5 C14 119.7(7)
C4 C5 C6 119.6(7)
C14 C5 C6 120.7(7)
O3 C6 C5 120.9(8)
O3 C6 C7 120.5(7)
C5 C6 C7 118.6(7)
C8 C7 C12 119.2(7)
C8 C7 C6 119.9(7)
C12 C7 C6 120.9(7)
C9 C8 C7 120.0(7)
C9 C8 H8 120
C7 C8 H8 120
C8 C9 C10 120.6(8)
C8 C9 H9 119.7
C10 C9 H9 119.7
C9 C10 C11 119.7(8)
C9 C10 H10 120.2
C11 C10 H10 120.2
C12 C11 C10 120.4(7)
C12 C11 H11 119.8
C10 C11 H11 119.8
C11 C12 C7 120.1(7)
C11 C12 C13 119.4(7)
C7 C12 C13 120.4(7)
O4 C13 C14 121.3(7)
O4 C13 C12 120.0(7)
C14 C13 C12 118.6(6)
C1 C14 C5 120.3(7)
C1 C14 C13 119.1(7)
C5 C14 C13 120.6(7)

loop_
_geom_bond_atom_site_label_1
_geom_bond_atom_site_label_2
_geom_bond_distance
Br1 C2 1.890(7)
O1 C1 1.340(9)
O1 H1 0.80(9)
O2 C4 1.348(10)
O2 H2 0.99(10)
O3 C6 1.246(9)
O4 C13 1.238(9)
C1 C14 1.397(10)
C1 C2 1.414(10)
C2 C3 1.354(10)
C3 C4 1.431(12)
C3 H3 0.95
C4 C5 1.387(10)
C5 C14 1.416(10)
C5 C6 1.467(12)
C6 C7 1.474(11)
C7 C8 1.396(11)
C7 C12 1.405(10)
C8 C9 1.379(12)
C8 H8 0.95
C9 C10 1.384(13)
C9 H9 0.95
C10 C11 1.391(12)
C10 H10 0.95
C11 C12 1.375(11)
C11 H11 0.95
C12 C13 1.481(10)
C13 C14 1.467(10)

loop_
_geom_hbond_atom_site_label_D
_geom_hbond_atom_site_label_H
_geom_hbond_atom_site_label_A
_geom_hbond_site_symmetry_A
_geom_hbond_distance_DH
_geom_hbond_distance_HA
_geom_hbond_distance_DA
_geom_hbond_angle_DHA
_geom_hbond_publ_flag
O1 H1 O4 . 0.80(9) 1.82(9) 2.536(8) 148(9) y
O2 H2 O3 . 0.99(10) 1.65(10) 2.568(9) 152(8) y
C3 H3 O4 2_564 0.95 2.46 3.396(9) 169 y
C9 H9 O1 4 0.95 2.59 3.308(10) 133 y
C9 H9 O2 3_545 0.95 2.69 3.394(10) 132 y

loop_
_geom_torsion_atom_site_label_1
_geom_torsion_atom_site_label_2
_geom_torsion_atom_site_label_3
_geom_torsion_atom_site_label_4
_geom_torsion
O1 C1 C2 C3 -179.7(7)
C14 C1 C2 C3 -1.1(11)
O1 C1 C2 Br1 1.0(9)
C14 C1 C2 Br1 179.6(5)
C1 C2 C3 C4 1.2(12)
Br1 C2 C3 C4 -179.5(6)
C2 C3 C4 O2 179.5(7)
C2 C3 C4 C5 -2.2(13)
O2 C4 C5 C14 -178.8(7)
C3 C4 C5 C14 3.0(14)
O2 C4 C5 C6 -0.7(15)
C3 C4 C5 C6 -178.8(7)
C4 C5 C6 O3 1.6(13)
C14 C5 C6 O3 179.6(7)
C4 C5 C6 C7 -179.6(8)
C14 C5 C6 C7 -1.5(11)
O3 C6 C7 C8 0.7(12)
C5 C6 C7 C8 -178.2(8)
O3 C6 C7 C12 -178.2(7)
C5 C6 C7 C12 3.0(11)
C12 C7 C8 C9 -0.9(13)
C6 C7 C8 C9 -179.8(8)
C7 C8 C9 C10 0.1(14)
C8 C9 C10 C11 0.8(14)
C9 C10 C11 C12 -0.7(14)
C10 C11 C12 C7 -0.1(13)
C10 C11 C12 C13 -176.8(7)
C8 C7 C12 C11 1.0(12)
C6 C7 C12 C11 179.8(8)
C8 C7 C12 C13 177.6(7)
C6 C7 C12 C13 -3.6(11)
C11 C12 C13 O4 -2.7(12)
C7 C12 C13 O4 -179.3(8)
C11 C12 C13 C14 179.3(7)
C7 C12 C13 C14 2.6(11)
O1 C1 C14 C5 -179.6(7)
C2 C1 C14 C5 1.9(11)
O1 C1 C14 C13 -1.2(11)
C2 C1 C14 C13 -179.8(6)
C4 C5 C14 C1 -2.9(12)
C6 C5 C14 C1 179.0(7)
C4 C5 C14 C13 178.7(8)
C6 C5 C14 C13 0.7(11)
O4 C13 C14 C1 2.5(11)
C12 C13 C14 C1 -179.5(7)
O4 C13 C14 C5 -179.2(7)
C12 C13 C14 C5 -1.1(11)
